data_2020917
loop_
_publ_author_name
'\.Zes\/lawska, Ewa'
'Nitek, Wojciech'
'Marona, Henryk'
'Gunia-Krzy\.zak, Agnieszka'

_publ_section_title
;
 Crystallographic studies of cinnamamide derivatives as a means of
 searching for anticonvulsant activity
;
_journal_coeditor_code YP3145
_journal_issue 11
_journal_name_full 'Acta Crystallographica Section C'
_journal_page_first 953
_journal_page_last 959
_journal_paper_doi 10.1107/S2053229617013845
_journal_volume 73
_journal_year 2017
_chemical_formula_iupac 'C12 H15 N O2'
_chemical_formula_moiety 'C12 H15 N O2'
_chemical_formula_sum 'C12 H15 N O2'
_chemical_formula_weight 205.25
_chemical_name_systematic (<i>R</i>,<i>S</i>)-(2<i>E</i>)-<i>N</i>-(2-Hydroxypropyl)-3-phenylprop-2-enamide
_space_group_IT_number 61
_symmetry_cell_setting orthorhombic
_symmetry_space_group_name_Hall '-P 2ac 2ab'
_symmetry_space_group_name_H-M 'P b c a'
_atom_sites_solution_hydrogens mixed
_audit_creation_method 'WinGX routine CIF_UPDATE'
_cell_angle_alpha 90
_cell_angle_beta 90
_cell_angle_gamma 90
_cell_formula_units_Z 8
_cell_length_a 9.2070(2)
_cell_length_b 8.2100(2)
_cell_length_c 28.2700(7)
_cell_measurement_reflns_used 6025
_cell_measurement_temperature 100(2)
_cell_measurement_theta_max 27.485
_cell_measurement_theta_min 0.998
_cell_volume 2136.91(9)
_computing_cell_refinement
;
SCALEPACK (Otwinowski & Minor, 1997)
;
_computing_data_collection
;
COLLECT (Bruker, 2004)
;
_computing_data_reduction
;
DENZO and SCALEPACK (Otwinowski & Minor, 1997)
;
_computing_molecular_graphics
;
ORTEP-3 (Farrugia, 2012) and Mercury (Macrae <i>et al.</i>,
2008)
;
_computing_publication_material
;
publCIF (Westrip, 2010)
;
_computing_structure_refinement
;
SHELXL97 (Sheldrick, 2008) and SHELXL2014 (Sheldrick, 2015)
;
_diffrn_ambient_temperature 100(2)
_diffrn_detector_area_resol_mean 9
_diffrn_measured_fraction_theta_full 0.982
_diffrn_measured_fraction_theta_max 0.986
_diffrn_measurement_device '95mm CCD camera on \k-goniostat'
_diffrn_measurement_device_type 'Nonius KappaCCD'
_diffrn_measurement_method CCD
_diffrn_radiation_monochromator 'horizonally mounted graphite crystal'
_diffrn_radiation_type MoK\a
_diffrn_radiation_wavelength 0.71073
_diffrn_reflns_av_R_equivalents 0.0423
_diffrn_reflns_limit_h_max 11
_diffrn_reflns_limit_h_min -11
_diffrn_reflns_limit_k_max 10
_diffrn_reflns_limit_k_min -9
_diffrn_reflns_limit_l_max 36
_diffrn_reflns_limit_l_min -33
_diffrn_reflns_number 11825
_diffrn_reflns_theta_full 25.242
_diffrn_reflns_theta_max 27.47
_diffrn_reflns_theta_min 3.402
_exptl_absorpt_coefficient_mu 0.087
_exptl_absorpt_correction_T_max 0.999
_exptl_absorpt_correction_T_min 0.964
_exptl_absorpt_correction_type multi-scan
_exptl_absorpt_process_details
;
(DENZO-SMN; Otwinowski & Minor, 1997)
;
_exptl_crystal_colour colourless
_exptl_crystal_density_diffrn 1.276
_exptl_crystal_density_method 'not measured'
_exptl_crystal_description block
_exptl_crystal_F_000 880
_exptl_crystal_size_max 0.42
_exptl_crystal_size_mid 0.25
_exptl_crystal_size_min 0.12
_refine_diff_density_max 0.297
_refine_diff_density_min -0.186
_refine_ls_extinction_method none
_refine_ls_goodness_of_fit_ref 1.047
_refine_ls_hydrogen_treatment mixed
_refine_ls_matrix_type full
_refine_ls_number_parameters 145
_refine_ls_number_reflns 2410
_refine_ls_number_restraints 0
_refine_ls_restrained_S_all 1.047
_refine_ls_R_factor_all 0.0504
_refine_ls_R_factor_gt 0.0397
_refine_ls_shift/su_max 0.001
_refine_ls_shift/su_mean 0
_refine_ls_structure_factor_coef Fsqd
_refine_ls_weighting_details 'w=1/[\s^2^(Fo^2^)+(0.0404P)^2^+1.0007P] where P=(Fo^2^+2Fc^2^)/3'
_refine_ls_weighting_scheme calc
_refine_ls_wR_factor_gt 0.0928
_refine_ls_wR_factor_ref 0.0983
_reflns_number_gt 2015
_reflns_number_total 2410
_reflns_threshold_expression 'I > 2\s(I)'
_cod_data_source_file yp3145sup1.cif
_cod_data_source_block 1
_cod_database_code 2020917
_shelxl_version_number .2013

loop_
_symmetry_equiv_pos_as_xyz
'x, y, z'
'-x+1/2, -y, z+1/2'
'x+1/2, -y+1/2, -z'
'-x, y+1/2, -z+1/2'
'-x, -y, -z'
'x-1/2, y, -z-1/2'
'-x-1/2, y-1/2, z'
'x, -y-1/2, z-1/2'

loop_
_atom_site_type_symbol
_atom_site_label
_atom_site_fract_x
_atom_site_fract_y
_atom_site_fract_z
_atom_site_U_iso_or_equiv
_atom_site_adp_type
_atom_site_calc_flag
_atom_site_occupancy
O O1 0.77904(9) 0.12905(11) 0.49081(3) 0.0209(2) Uani d 1
C C3 0.69803(13) 0.09672(15) 0.58725(4) 0.0175(3) Uani d 1
H H3 0.7867 0.0516 0.5761 0.021 Uiso calc 1
C C4 0.66250(13) 0.06725(15) 0.63714(4) 0.0173(3) Uani d 1
C C9 0.53564(13) 0.12588(15) 0.65889(4) 0.0192(3) Uani d 1
H H9 0.471 0.1935 0.6416 0.023 Uiso calc 1
C C1 0.65893(13) 0.18039(14) 0.50514(4) 0.0174(3) Uani d 1
C C10 0.56487(13) 0.21472(15) 0.42450(4) 0.0181(3) Uani d 1
H H10A 0.4654 0.2137 0.4112 0.022 Uiso calc 1
H H10B 0.6101 0.1083 0.4172 0.022 Uiso calc 1
C C12 0.64733(15) 0.32180(17) 0.34692(5) 0.0240(3) Uani d 1
H H12A 0.5463 0.3244 0.336 0.036 Uiso calc 1
H H12B 0.6903 0.2158 0.3393 0.036 Uiso calc 1
H H12C 0.7025 0.4082 0.3311 0.036 Uiso calc 1
C C7 0.59699(14) -0.01487(16) 0.73093(5) 0.0226(3) Uani d 1
H H7 0.5738 -0.044 0.7626 0.027 Uiso calc 1
C C2 0.61930(13) 0.17998(15) 0.55588(4) 0.0186(3) Uani d 1
H H2 0.5368 0.2397 0.5662 0.022 Uiso calc 1
C C11 0.65171(13) 0.34823(15) 0.39992(4) 0.0184(3) Uani d 1
H H11 0.7548 0.344 0.411 0.022 Uiso calc 1
C C6 0.72354(15) -0.07254(17) 0.71012(5) 0.0234(3) Uani d 1
H H6 0.7876 -0.1405 0.7276 0.028 Uiso calc 1
C C5 0.75615(14) -0.03053(16) 0.66370(4) 0.0203(3) Uani d 1
H H5 0.8436 -0.069 0.6498 0.024 Uiso calc 1
C C8 0.50409(14) 0.08590(16) 0.70529(5) 0.0214(3) Uani d 1
H H8 0.4186 0.1274 0.7198 0.026 Uiso calc 1
N N1 0.55491(12) 0.23163(13) 0.47557(4) 0.0186(2) Uani d 1
O O2 0.59293(10) 0.50511(11) 0.40982(3) 0.0224(2) Uani d 1
H H1 0.4757(19) 0.272(2) 0.4873(6) 0.032(4) Uiso d 1
H H2O 0.637(2) 0.541(2) 0.4386(7) 0.059(6) Uiso d 1

loop_
_atom_site_aniso_label
_atom_site_aniso_U_11
_atom_site_aniso_U_22
_atom_site_aniso_U_33
_atom_site_aniso_U_12
_atom_site_aniso_U_13
_atom_site_aniso_U_23
O1 0.0154(4) 0.0259(5) 0.0213(5) 0.0024(4) 0.0016(3) -0.0028(4)
C3 0.0149(6) 0.0166(6) 0.0210(6) -0.0022(5) 0.0015(5) -0.0030(5)
C4 0.0180(6) 0.0143(6) 0.0198(6) -0.0036(5) -0.0015(5) -0.0019(4)
C9 0.0168(6) 0.0188(6) 0.0221(7) -0.0009(5) -0.0025(5) -0.0012(5)
C1 0.0156(6) 0.0142(6) 0.0223(7) -0.0023(5) 0.0002(5) -0.0012(5)
C10 0.0165(6) 0.0192(6) 0.0186(6) -0.0006(5) -0.0021(5) -0.0012(5)
C12 0.0262(7) 0.0269(7) 0.0190(7) -0.0017(6) -0.0004(5) -0.0002(5)
C7 0.0267(7) 0.0223(7) 0.0187(6) -0.0056(5) -0.0008(5) -0.0006(5)
C2 0.0157(6) 0.0184(6) 0.0217(7) 0.0005(5) 0.0024(5) -0.0019(5)
C11 0.0171(6) 0.0179(6) 0.0203(7) -0.0002(5) -0.0013(5) -0.0005(5)
C6 0.0254(7) 0.0207(7) 0.0241(7) 0.0005(5) -0.0056(5) 0.0010(5)
C5 0.0193(6) 0.0172(6) 0.0243(7) 0.0001(5) -0.0015(5) -0.0016(5)
C8 0.0198(6) 0.0225(7) 0.0219(7) -0.0024(5) 0.0015(5) -0.0036(5)
N1 0.0146(5) 0.0217(5) 0.0196(6) 0.0008(4) 0.0021(4) 0.0000(4)
O2 0.0242(5) 0.0180(5) 0.0250(5) 0.0018(4) -0.0047(4) -0.0012(4)

loop_
_atom_type_symbol
_atom_type_description
_atom_type_scat_dispersion_real
_atom_type_scat_dispersion_imag
_atom_type_scat_source
C C 0.0033 0.0016 'International Tables Vol C Tables 4.2.6.8 and 6.1.1.4'
H H 0 0 'International Tables Vol C Tables 4.2.6.8 and 6.1.1.4'
N N 0.0061 0.0033 'International Tables Vol C Tables 4.2.6.8 and 6.1.1.4'
O O 0.0106 0.006 'International Tables Vol C Tables 4.2.6.8 and 6.1.1.4'

loop_
_exptl_crystal_face_index_h
_exptl_crystal_face_index_k
_exptl_crystal_face_index_l
_exptl_crystal_face_perp_dist
0 0 -1 0.073
0 0 1 0.047
-1 1 0 0.288
-1 -1 0 0.12
1 0 0 0.403
0 1 0 0.346
0 -1 0 0.027
1 -1 0 0.135

loop_
_geom_angle_atom_site_label_1
_geom_angle_atom_site_label_2
_geom_angle_atom_site_label_3
_geom_angle
C2 C3 C4 127.02(12)
C2 C3 H3 116.5
C4 C3 H3 116.5
C5 C4 C9 118.35(12)
C5 C4 C3 118.26(11)
C9 C4 C3 123.31(11)
C8 C9 C4 120.55(12)
C8 C9 H9 119.7
C4 C9 H9 119.7
O1 C1 N1 122.41(12)
O1 C1 C2 122.08(11)
N1 C1 C2 115.43(11)
N1 C10 C11 114.67(10)
N1 C10 H10A 108.6
C11 C10 H10A 108.6
N1 C10 H10B 108.6
C11 C10 H10B 108.6
H10A C10 H10B 107.6
C11 C12 H12A 109.5
C11 C12 H12B 109.5
H12A C12 H12B 109.5
C11 C12 H12C 109.5
H12A C12 H12C 109.5
H12B C12 H12C 109.5
C6 C7 C8 119.81(12)
C6 C7 H7 120.1
C8 C7 H7 120.1
C3 C2 C1 120.77(11)
C3 C2 H2 119.6
C1 C2 H2 119.6
O2 C11 C12 108.29(10)
O2 C11 C10 111.18(10)
C12 C11 C10 109.52(10)
O2 C11 H11 109.3
C12 C11 H11 109.3
C10 C11 H11 109.3
C7 C6 C5 119.78(13)
C7 C6 H6 120.1
C5 C6 H6 120.1
C6 C5 C4 121.11(12)
C6 C5 H5 119.4
C4 C5 H5 119.4
C9 C8 C7 120.36(12)
C9 C8 H8 119.8
C7 C8 H8 119.8
C1 N1 C10 123.03(11)
C1 N1 H1 118.9(11)
C10 N1 H1 117.9(11)
C11 O2 H2O 106.7(12)

loop_
_geom_bond_atom_site_label_1
_geom_bond_atom_site_label_2
_geom_bond_distance
O1 C1 1.2509(15)
C3 C2 1.3338(18)
C3 C4 1.4681(17)
C3 H3 0.95
C4 C5 1.3969(17)
C4 C9 1.4049(17)
C9 C8 1.3831(18)
C9 H9 0.95
C1 N1 1.3390(16)
C1 C2 1.4800(17)
C10 N1 1.4533(16)
C10 C11 1.5243(17)
C10 H10A 0.99
C10 H10B 0.99
C12 C11 1.5146(17)
C12 H12A 0.98
C12 H12B 0.98
C12 H12C 0.98
C7 C6 1.3884(19)
C7 C8 1.3934(19)
C7 H7 0.95
C2 H2 0.95
C11 O2 1.4249(15)
C11 H11 1
C6 C5 1.3899(18)
C6 H6 0.95
C5 H5 0.95
C8 H8 0.95
N1 H1 0.867(18)
O2 H2O 0.96(2)

loop_
_geom_hbond_atom_site_label_D
_geom_hbond_atom_site_label_H
_geom_hbond_atom_site_label_A
_geom_hbond_site_symmetry_A
_geom_hbond_distance_DH
_geom_hbond_distance_HA
_geom_hbond_distance_DA
_geom_hbond_angle_DHA
O2 H2O O1 7_765 0.96(2) 1.81(2) 2.7690(10) 175(2)
N1 H1 O1 3_456 0.86(2) 2.08(2) 2.9430(10) 175(2)
C2 H2 O2 5_666 0.95 2.51 3.383(2) 153.6

_cod_database_fobs_code 2020917
